data_7021198
loop_
_publ_author_name
'Clark, Wesley D.'
'Tyson, Ginger E.'
'Hollis, T. Keith'
'Valle, Henry U.'
'Valente, Edward J.'
'Oliver, Allen G.'
'Dukes, Matthew P.'

_publ_section_title
;
 Toward molecular rotors: tetra-N-heterocyclic carbene Ag(i)-halide
 cubane-type clusters.
;
_journal_issue 20
_journal_name_full 'Dalton transactions (Cambridge, England : 2003)'
_journal_page_first 7338
_journal_page_last 7344
_journal_paper_doi 10.1039/c3dt32862g
_journal_volume 42
_journal_year 2013
_chemical_formula_moiety 'C22 H26 Ag2 I2 N4, 2(C H2 Cl2)'
_chemical_formula_sum 'C24 H30 Ag2 Cl4 I2 N4'
_chemical_formula_weight 985.86
_chemical_name_systematic
;
?
;
_space_group_crystal_system monoclinic
_space_group_IT_number 15
_space_group_name_Hall '-C 2yc'
_space_group_name_H-M_alt 'C 1 2/c 1'
_symmetry_space_group_name_Hall '-C 2yc'
_symmetry_space_group_name_H-M 'C 1 2/c 1'
_atom_sites_solution_hydrogens geom
_atom_sites_solution_primary direct
_atom_sites_solution_secondary difmap
_audit_creation_method SHELXL-2012
_cell_angle_alpha 90
_cell_angle_beta 102.384(9)
_cell_angle_gamma 90
_cell_formula_units_Z 8
_cell_length_a 24.593(19)
_cell_length_b 13.718(10)
_cell_length_c 19.601(15)
_cell_measurement_temperature 100(2)
_cell_measurement_theta_max 57.739
_cell_measurement_theta_min 4.8434
_cell_volume 6459(8)
_computing_cell_refinement 'Bruker SAINT v8.18c'
_computing_data_collection 'Apex-II v2012-6'
_computing_data_reduction 'Briker SAINT v8.18c'
_computing_molecular_graphics 'SHELXTL-XP (Bruker 2005)'
_computing_publication_material 'encifer (CCDC, 2012)'
_computing_structure_refinement 'SHELXL-2012 (Sheldrick, 2012)'
_computing_structure_solution 'SHELXS-97 (Sheldrick, 2008)'
_diffrn_ambient_temperature 100(2)
_diffrn_detector_area_resol_mean 8.33
_diffrn_measured_fraction_theta_full 0.997
_diffrn_measured_fraction_theta_max 0.997
_diffrn_measurement_device_type 'Bruker APEX-II'
_diffrn_measurement_method '\w and \f-scans'
_diffrn_radiation_type MoK\a
_diffrn_radiation_wavelength 0.71073
_diffrn_reflns_av_R_equivalents 0.0652
_diffrn_reflns_av_unetI/netI 0.0453
_diffrn_reflns_Laue_measured_fraction_full 0.997
_diffrn_reflns_Laue_measured_fraction_max 0.997
_diffrn_reflns_limit_h_max 30
_diffrn_reflns_limit_h_min -30
_diffrn_reflns_limit_k_max 17
_diffrn_reflns_limit_k_min -17
_diffrn_reflns_limit_l_max 24
_diffrn_reflns_limit_l_min -24
_diffrn_reflns_number 31460
_diffrn_reflns_point_group_measured_fraction_full 0.997
_diffrn_reflns_point_group_measured_fraction_max 0.997
_diffrn_reflns_theta_full 25.242
_diffrn_reflns_theta_max 26.369
_diffrn_reflns_theta_min 1.709
_diffrn_source 'Fine-Focus Sealed Tube'
_exptl_absorpt_coefficient_mu 3.476
_exptl_absorpt_correction_T_max 0.7458
_exptl_absorpt_correction_T_min 0.4960
_exptl_absorpt_correction_type multi-scan
_exptl_absorpt_process_details 'SADABS, Sheldrick, 2008'
_exptl_crystal_colour Colorless
_exptl_crystal_density_diffrn 2.028
_exptl_crystal_description Block
_exptl_crystal_F_000 3760
_exptl_crystal_size_max 0.20
_exptl_crystal_size_mid 0.20
_exptl_crystal_size_min 0.20
_refine_diff_density_max 1.640
_refine_diff_density_min -1.096
_refine_diff_density_rms 0.245
_refine_ls_extinction_method none
_refine_ls_goodness_of_fit_ref 1.160
_refine_ls_hydrogen_treatment constr
_refine_ls_matrix_type full
_refine_ls_number_parameters 319
_refine_ls_number_reflns 6584
_refine_ls_number_restraints 0
_refine_ls_restrained_S_all 1.160
_refine_ls_R_factor_all 0.0797
_refine_ls_R_factor_gt 0.0605
_refine_ls_shift/su_max 0.008
_refine_ls_shift/su_mean 0.000
_refine_ls_structure_factor_coef Fsqd
_refine_ls_weighting_details
;
w=1/[\s^2^(Fo^2^)+(0.0069P)^2^+283.7513P]
where P=(Fo^2^+2Fc^2^)/3
;
_refine_ls_weighting_scheme calc
_refine_ls_wR_factor_gt 0.1276
_refine_ls_wR_factor_ref 0.1428
_reflns_Friedel_coverage 0.000
_reflns_number_gt 5253
_reflns_number_total 6584
_reflns_threshold_expression 'I > 2\s(I)'
_cod_data_source_file c3dt32862g.txt
_cod_data_source_block umcbg73
_cod_depositor_comments
;
The following automatic conversions were performed:

'_space_group_crystal_system' value 'Monoclinic' changed to
'monoclinic' according to
/home/saulius/struct/CIF-dictionaries/cif_core.dic dictionary named
'cif_core.dic' version 2.4.2 from
2011-04-26.

'_atom_sites_solution_primary' value 'Direct' changed to
'direct' according to
/home/saulius/struct/CIF-dictionaries/cif_core.dic dictionary named
'cif_core.dic' version 2.4.2 from
2011-04-26.

'_atom_sites_solution_secondary' value 'Difmap' changed
to 'difmap' according to
/home/saulius/struct/CIF-dictionaries/cif_core.dic dictionary named
'cif_core.dic' version 2.4.2 from
2011-04-26.

'_exptl_absorpt_correction_type' value 'Multi-Scan'
changed to 'multi-scan' according to
/home/saulius/struct/CIF-dictionaries/cif_core.dic dictionary named
'cif_core.dic' version 2.4.2 from 2011-04-26.

Automatic conversion script
Id: cif_fix_values 1891 2012-01-12 08:04:46Z andrius 
;
_cod_database_code 7021198
_shelx_space_group_comment
;
The symmetry employed for this shelxl refinement is uniquely defined
by the following loop, which should always be used as a source of
symmetry information in preference to the above space-group names.
They are only intended as comments.
;
_shelxl_version_number 2012-9

loop_
_space_group_symop_operation_xyz
'x, y, z'
'-x, y, -z+1/2'
'x+1/2, y+1/2, z'
'-x+1/2, y+1/2, -z+1/2'
'-x, -y, -z'
'x, -y, z-1/2'
'-x+1/2, -y+1/2, -z'
'x+1/2, -y+1/2, z-1/2'

loop_
_atom_site_label
_atom_site_type_symbol
_atom_site_fract_x
_atom_site_fract_y
_atom_site_fract_z
_atom_site_U_iso_or_equiv
_atom_site_adp_type
_atom_site_occupancy
_atom_site_site_symmetry_order
_atom_site_calc_flag
_atom_site_refinement_flags_posn
_atom_site_refinement_flags_adp
_atom_site_refinement_flags_occupancy
_atom_site_disorder_assembly
_atom_site_disorder_group
I1 I 0.42230(3) 0.36651(4) 0.17018(3) 0.02622(15) Uani 1 1 d . . . . .
I2 I 0.57327(3) 0.11114(4) 0.20259(3) 0.02821(16) Uani 1 1 d . . . . .
Ag1 Ag 0.54564(3) 0.31534(5) 0.18200(4) 0.03153(19) Uani 1 1 d . . . . .
Ag2 Ag 0.45369(3) 0.15826(5) 0.16289(4) 0.03235(19) Uani 1 1 d . . . . .
N1 N 0.5516(3) 0.3758(6) 0.0224(4) 0.0268(16) Uani 1 1 d . . . . .
N2 N 0.5848(3) 0.4892(5) 0.0973(4) 0.0261(16) Uani 1 1 d . . . . .
N3 N 0.4244(3) 0.0949(5) -0.0019(4) 0.0249(16) Uani 1 1 d . . . . .
N4 N 0.3670(3) 0.0318(6) 0.0555(4) 0.0283(17) Uani 1 1 d . . . . .
C1 C 0.5321(4) 0.2849(7) -0.0085(5) 0.028(2) Uani 1 1 d . . . . .
C2 C 0.5586(4) 0.2454(7) -0.0595(5) 0.0273(19) Uani 1 1 d . . . . .
H2A H 0.5886 0.2786 -0.0729 0.033 Uiso 1 1 calc R U . . .
C3 C 0.5392(4) 0.1555(7) -0.0901(5) 0.031(2) Uani 1 1 d . . . . .
H3A H 0.5559 0.1284 -0.1252 0.037 Uiso 1 1 calc R U . . .
C4 C 0.4969(4) 0.1065(6) -0.0700(5) 0.0256(19) Uani 1 1 d . . . . .
H4A H 0.4855 0.0447 -0.0899 0.031 Uiso 1 1 calc R U . . .
C5 C 0.4702(4) 0.1468(6) -0.0202(4) 0.0225(17) Uani 1 1 d . . . . .
C6 C 0.4885(4) 0.2371(6) 0.0116(4) 0.0251(19) Uani 1 1 d . . . . .
H6A H 0.4713 0.2643 0.0462 0.030 Uiso 1 1 calc R U . . .
C7 C 0.5635(4) 0.3968(6) 0.0931(5) 0.0260(19) Uani 1 1 d . . . . .
C8 C 0.5663(4) 0.4554(7) -0.0160(5) 0.029(2) Uani 1 1 d . . . . .
H8A H 0.5629 0.4584 -0.0652 0.035 Uiso 1 1 calc R U . . .
C9 C 0.5861(4) 0.5266(7) 0.0312(5) 0.035(2) Uani 1 1 d . . . . .
H9A H 0.5985 0.5896 0.0212 0.042 Uiso 1 1 calc R U . . .
C10 C 0.6038(4) 0.5430(7) 0.1628(5) 0.036(2) Uani 1 1 d . . . . .
H10A H 0.6346 0.5872 0.1578 0.043 Uiso 1 1 calc R U . . .
H10B H 0.6186 0.4963 0.2007 0.043 Uiso 1 1 calc R U . . .
C11 C 0.5571(5) 0.6029(8) 0.1830(6) 0.045(3) Uani 1 1 d . . . . .
H11A H 0.5261 0.5590 0.1874 0.055 Uiso 1 1 calc R U . . .
H11B H 0.5427 0.6506 0.1455 0.055 Uiso 1 1 calc R U . . .
C12 C 0.5781(5) 0.6593(8) 0.2544(5) 0.042(3) Uani 1 1 d . . . . .
H12A H 0.5460 0.6718 0.2763 0.051 Uiso 0.5 1 calc R U P A 1
H12B H 0.6049 0.6178 0.2866 0.051 Uiso 0.5 1 calc R U P A 1
H12C H 0.5469 0.6986 0.2643 0.051 Uiso 0.5 1 calc R U P A 2
H12D H 0.5885 0.6109 0.2924 0.051 Uiso 0.5 1 calc R U P A 2
C13A C 0.6044(17) 0.751(3) 0.244(2) 0.082(10) Uiso 0.5 1 d . . P B 1
H13A H 0.5811 0.7883 0.2091 0.098 Uiso 0.5 1 calc R U P B 1
C14A C 0.645(2) 0.791(4) 0.267(3) 0.126(17) Uiso 0.5 1 d . . P B 1
H14A H 0.6723 0.7618 0.3024 0.151 Uiso 0.5 1 calc R U P B 1
H14B H 0.6514 0.8536 0.2492 0.151 Uiso 0.5 1 calc R U P B 1
C13B C 0.6273(8) 0.7259(13) 0.2548(9) 0.020(3) Uiso 0.5 1 d . . P B 2
H13B H 0.6637 0.6991 0.2614 0.024 Uiso 0.5 1 calc R U P B 2
C14B C 0.6194(9) 0.8283(15) 0.2453(10) 0.030(4) Uiso 0.5 1 d . . P B 2
H14C H 0.5831 0.8553 0.2386 0.036 Uiso 0.5 1 calc R U P B 2
H14D H 0.6505 0.8696 0.2456 0.036 Uiso 0.5 1 calc R U P B 2
C15 C 0.4124(4) 0.0927(6) 0.0631(4) 0.0240(18) Uani 1 1 d . . . . .
C16 C 0.3881(4) 0.0358(7) -0.0499(5) 0.030(2) Uani 1 1 d . . . . .
H16A H 0.3890 0.0250 -0.0975 0.036 Uiso 1 1 calc R U . . .
C17 C 0.3513(4) -0.0028(8) -0.0142(5) 0.034(2) Uani 1 1 d . . . . .
H17A H 0.3209 -0.0447 -0.0325 0.041 Uiso 1 1 calc R U . . .
C18 C 0.3365(5) 0.0064(8) 0.1097(5) 0.039(2) Uani 1 1 d . . . . .
H18A H 0.3586 0.0287 0.1553 0.047 Uiso 0.5 1 calc R U P C 1
H18B H 0.3340 -0.0656 0.1118 0.047 Uiso 0.5 1 calc R U P C 1
H18C H 0.3629 -0.0016 0.1552 0.047 Uiso 0.5 1 calc R U P C 2
H18D H 0.3166 -0.0562 0.0978 0.047 Uiso 0.5 1 calc R U P C 2
C19A C 0.2795(9) 0.0467(17) 0.1009(12) 0.038(5) Uiso 0.5 1 d . . P D 1
H19A H 0.2611 0.0191 0.1368 0.045 Uiso 0.5 1 calc R U P D 1
H19B H 0.2571 0.0287 0.0544 0.045 Uiso 0.5 1 calc R U P D 1
C20A C 0.2824(9) 0.1560(16) 0.1078(12) 0.039(5) Uiso 0.5 1 d . . P D 1
H20A H 0.3086 0.1727 0.1520 0.046 Uiso 0.5 1 calc R U P D 1
H20B H 0.2978 0.1827 0.0690 0.046 Uiso 0.5 1 calc R U P D 1
C21A C 0.2290(18) 0.204(3) 0.107(2) 0.097(12) Uiso 0.5 1 d . . P D 1
H21A H 0.2268 0.2164 0.1542 0.116 Uiso 0.5 1 calc R U P D 1
C22A C 0.1909(18) 0.230(3) 0.073(3) 0.093(12) Uiso 0.5 1 d . . P D 1
H22A H 0.1859 0.2240 0.0238 0.112 Uiso 0.5 1 calc R U P D 1
H22B H 0.1628 0.2601 0.0925 0.112 Uiso 0.5 1 calc R U P D 1
C19B C 0.2926(8) 0.0910(17) 0.1154(10) 0.031(4) Uiso 0.5 1 d . . P D 2
H19C H 0.2750 0.0754 0.1551 0.037 Uiso 0.5 1 calc R U P D 2
H19D H 0.3134 0.1527 0.1269 0.037 Uiso 0.5 1 calc R U P D 2
C20B C 0.2468(10) 0.1082(18) 0.0516(13) 0.047(5) Uiso 0.5 1 d . . P D 2
H20C H 0.2643 0.1183 0.0111 0.056 Uiso 0.5 1 calc R U P D 2
H20D H 0.2241 0.0482 0.0425 0.056 Uiso 0.5 1 calc R U P D 2
C21B C 0.2089(10) 0.1914(17) 0.0547(12) 0.040(5) Uiso 0.5 1 d . . P D 2
H21B H 0.1875 0.2120 0.0108 0.048 Uiso 0.5 1 calc R U P D 2
C22B C 0.1998(13) 0.244(2) 0.1125(16) 0.055(7) Uiso 0.5 1 d . . P D 2
H22C H 0.2197 0.2278 0.1582 0.066 Uiso 0.5 1 calc R U P D 2
H22D H 0.1737 0.2963 0.1060 0.066 Uiso 0.5 1 calc R U P D 2
C1S C 0.2222(5) 0.0251(10) -0.1484(7) 0.056(3) Uani 1 1 d . . . . .
H1SA H 0.2409 0.0789 -0.1187 0.067 Uiso 1 1 calc R U . . .
H1SB H 0.1888 0.0524 -0.1800 0.067 Uiso 1 1 calc R U . . .
Cl1 Cl 0.20151(15) -0.0636(3) -0.0953(2) 0.0679(10) Uani 1 1 d . . . . .
Cl2 Cl 0.26764(18) -0.0205(3) -0.1990(2) 0.0730(10) Uani 1 1 d . . . . .
C2S C 0.1869(7) -0.2441(10) 0.1227(9) 0.072(4) Uani 1 1 d . . . . .
H2SA H 0.2032 -0.3100 0.1318 0.087 Uiso 1 1 calc R U . . .
H2SB H 0.1460 -0.2504 0.1167 0.087 Uiso 1 1 calc R U . . .
Cl3 Cl 0.2013(2) -0.2008(5) 0.0468(3) 0.116(2) Uani 1 1 d . . . . .
Cl4 Cl 0.2117(2) -0.1716(5) 0.1939(3) 0.131(3) Uani 1 1 d . . . . .

loop_
_atom_site_aniso_label
_atom_site_aniso_U_11
_atom_site_aniso_U_22
_atom_site_aniso_U_33
_atom_site_aniso_U_23
_atom_site_aniso_U_13
_atom_site_aniso_U_12
I1 0.0337(3) 0.0251(3) 0.0209(3) 0.0027(2) 0.0080(2) 0.0043(2)
I2 0.0377(3) 0.0254(3) 0.0221(3) -0.0026(2) 0.0076(2) 0.0068(2)
Ag1 0.0448(4) 0.0283(4) 0.0221(3) 0.0037(3) 0.0087(3) -0.0052(3)
Ag2 0.0433(4) 0.0318(4) 0.0214(3) -0.0026(3) 0.0058(3) -0.0086(3)
N1 0.034(4) 0.026(4) 0.021(4) 0.005(3) 0.008(3) 0.000(3)
N2 0.027(4) 0.025(4) 0.028(4) 0.003(3) 0.008(3) -0.003(3)
N3 0.037(4) 0.018(3) 0.020(4) -0.003(3) 0.008(3) 0.001(3)
N4 0.030(4) 0.024(4) 0.031(4) -0.002(3) 0.008(3) -0.004(3)
C1 0.036(5) 0.031(5) 0.018(4) 0.011(4) 0.009(4) 0.005(4)
C2 0.022(4) 0.034(5) 0.027(5) 0.005(4) 0.009(4) 0.007(4)
C3 0.038(5) 0.034(5) 0.023(4) -0.005(4) 0.009(4) 0.007(4)
C4 0.028(5) 0.018(4) 0.029(5) -0.008(4) 0.003(4) 0.004(3)
C5 0.027(4) 0.021(4) 0.020(4) 0.000(3) 0.006(3) 0.003(3)
C6 0.044(5) 0.013(4) 0.019(4) -0.003(3) 0.007(4) 0.008(4)
C7 0.037(5) 0.019(4) 0.023(4) 0.004(3) 0.010(4) -0.007(4)
C8 0.027(5) 0.032(5) 0.029(5) 0.012(4) 0.009(4) 0.002(4)
C9 0.042(6) 0.032(5) 0.032(5) 0.009(4) 0.013(4) -0.004(4)
C10 0.041(6) 0.028(5) 0.037(5) -0.001(4) 0.004(4) -0.008(4)
C11 0.051(7) 0.039(6) 0.042(6) -0.012(5) 0.000(5) 0.005(5)
C12 0.061(7) 0.037(6) 0.029(5) -0.007(4) 0.009(5) -0.007(5)
C15 0.029(5) 0.024(4) 0.017(4) -0.003(3) -0.001(3) 0.003(4)
C16 0.029(5) 0.033(5) 0.024(4) -0.015(4) -0.001(4) -0.005(4)
C17 0.032(5) 0.036(5) 0.032(5) -0.012(4) 0.000(4) -0.001(4)
C18 0.050(6) 0.037(6) 0.030(5) 0.009(4) 0.010(5) -0.012(5)
C1S 0.047(7) 0.058(8) 0.062(8) 0.006(6) 0.010(6) 0.017(6)
Cl1 0.0525(19) 0.083(3) 0.065(2) 0.0131(19) 0.0062(16) -0.0095(18)
Cl2 0.082(3) 0.079(3) 0.064(2) 0.0045(19) 0.028(2) 0.016(2)
C2S 0.087(11) 0.047(8) 0.094(12) -0.005(8) 0.041(9) 0.010(7)
Cl3 0.086(3) 0.164(6) 0.095(4) 0.037(4) 0.010(3) -0.029(4)
Cl4 0.100(4) 0.166(6) 0.116(4) -0.076(4) -0.003(3) 0.029(4)

loop_
_atom_type_symbol
_atom_type_description
_atom_type_scat_dispersion_real
_atom_type_scat_dispersion_imag
_atom_type_scat_source
C C 0.0033 0.0016 'International Tables Vol C Tables 4.2.6.8 and 6.1.1.4'
H H 0.0000 0.0000 'International Tables Vol C Tables 4.2.6.8 and 6.1.1.4'
Ag Ag -0.8971 1.1015 'International Tables Vol C Tables 4.2.6.8 and 6.1.1.4'
Cl Cl 0.1484 0.1585 'International Tables Vol C Tables 4.2.6.8 and 6.1.1.4'
I I -0.4742 1.8119 'International Tables Vol C Tables 4.2.6.8 and 6.1.1.4'
N N 0.0061 0.0033 'International Tables Vol C Tables 4.2.6.8 and 6.1.1.4'

loop_
_geom_angle_atom_site_label_1
_geom_angle_atom_site_label_2
_geom_angle_atom_site_label_3
_geom_angle
_geom_angle_site_symmetry_1
_geom_angle_site_symmetry_3
Ag1 I1 Ag2 78.40(3) 2_655 .
Ag1 I1 Ag1 79.53(3) 2_655 .
Ag2 I1 Ag1 61.42(2) . .
Ag1 I2 Ag2 79.62(3) . 2_655
Ag1 I2 Ag2 63.85(2) . .
Ag2 I2 Ag2 77.49(4) 2_655 .
C7 Ag1 I2 121.6(2) . .
C7 Ag1 I1 127.5(2) . 2_655
I2 Ag1 I1 95.11(3) . 2_655
C7 Ag1 I1 100.7(3) . .
I2 Ag1 I1 115.50(3) . .
I1 Ag1 I1 94.13(3) 2_655 .
C7 Ag1 Ag2 121.7(2) . .
I2 Ag1 Ag2 58.98(5) . .
I1 Ag1 Ag2 108.84(3) 2_655 .
I1 Ag1 Ag2 57.65(5) . .
C15 Ag2 I2 124.2(2) . 2_655
C15 Ag2 I2 113.0(2) . .
I2 Ag2 I2 96.88(4) 2_655 .
C15 Ag2 I1 111.2(2) . .
I2 Ag2 I1 93.31(3) 2_655 .
I2 Ag2 I1 116.93(3) . .
C15 Ag2 Ag1 125.5(2) . .
I2 Ag2 Ag1 110.27(4) 2_655 .
I2 Ag2 Ag1 57.17(5) . .
I1 Ag2 Ag1 60.93(5) . .
C7 N1 C8 110.4(8) . .
C7 N1 C1 126.0(7) . .
C8 N1 C1 123.4(8) . .
C7 N2 C9 111.7(8) . .
C7 N2 C10 124.4(8) . .
C9 N2 C10 123.9(8) . .
C15 N3 C16 112.2(8) . .
C15 N3 C5 125.4(7) . .
C16 N3 C5 122.4(7) . .
C15 N4 C17 110.7(8) . .
C15 N4 C18 126.5(8) . .
C17 N4 C18 122.8(8) . .
C6 C1 C2 121.5(9) . .
C6 C1 N1 120.3(8) . .
C2 C1 N1 118.2(8) . .
C3 C2 C1 118.2(9) . .
C4 C3 C2 121.1(8) . .
C3 C4 C5 120.5(8) . .
C4 C5 C6 119.9(8) . .
C4 C5 N3 119.1(8) . .
C6 C5 N3 120.9(8) . .
C1 C6 C5 118.8(8) . .
N2 C7 N1 104.4(7) . .
N2 C7 Ag1 124.4(6) . .
N1 C7 Ag1 130.9(6) . .
C9 C8 N1 106.7(8) . .
C8 C9 N2 106.8(8) . .
N2 C10 C11 112.3(8) . .
C10 C11 C12 111.7(9) . .
C13A C12 C11 112.0(18) . .
C13B C12 C11 114.0(11) . .
C14A C13A C12 139(5) . .
C14B C13B C12 120.4(18) . .
N3 C15 N4 104.1(7) . .
N3 C15 Ag2 132.1(7) . .
N4 C15 Ag2 123.7(6) . .
C17 C16 N3 106.0(8) . .
C16 C17 N4 106.9(8) . .
N4 C18 C19A 116.4(12) . .
N4 C18 C19B 109.6(10) . .
C18 C19A C20A 109.6(18) . .
C21A C20A C19A 115(2) . .
C22A C21A C20A 144(6) . .
C20B C19B C18 116.6(17) . .
C21B C20B C19B 117(2) . .
C22B C21B C20B 130(3) . .
Cl1 C1S Cl2 112.9(7) . .
Cl3 C2S Cl4 113.8(9) . .

loop_
_geom_bond_atom_site_label_1
_geom_bond_atom_site_label_2
_geom_bond_distance
_geom_bond_site_symmetry_2
I1 Ag1 2.920(2) 2_655
I1 Ag2 2.971(2) .
I1 Ag1 3.073(2) .
I2 Ag1 2.890(2) .
I2 Ag2 2.926(2) 2_655
I2 Ag2 2.948(2) .
Ag1 C7 2.192(8) .
Ag1 I1 2.921(2) 2_655
Ag1 Ag2 3.088(2) .
Ag2 C15 2.193(8) .
Ag2 I2 2.926(2) 2_655
N1 C7 1.385(11) .
N1 C8 1.416(11) .
N1 C1 1.423(12) .
N2 C7 1.367(11) .
N2 C9 1.402(12) .
N2 C10 1.468(12) .
N3 C15 1.368(11) .
N3 C16 1.407(11) .
N3 C5 1.442(11) .
N4 C15 1.378(12) .
N4 C17 1.420(12) .
N4 C18 1.468(12) .
C1 C6 1.384(13) .
C1 C2 1.413(12) .
C2 C3 1.409(14) .
C3 C4 1.366(14) .
C4 C5 1.401(12) .
C5 C6 1.417(12) .
C8 C9 1.363(14) .
C10 C11 1.532(15) .
C11 C12 1.585(14) .
C12 C13A 1.44(4) .
C12 C13B 1.52(2) .
C13A C14A 1.14(6) .
C13B C14B 1.43(3) .
C16 C17 1.364(14) .
C18 C19A 1.48(2) .
C18 C19B 1.61(2) .
C19A C20A 1.50(3) .
C20A C21A 1.46(5) .
C21A C22A 1.09(5) .
C19B C20B 1.51(3) .
C20B C21B 1.48(3) .
C21B C22B 1.40(4) .
C1S Cl1 1.747(14) .
C1S Cl2 1.759(13) .
C2S Cl3 1.709(17) .
C2S Cl4 1.715(17) .

loop_
_geom_torsion_atom_site_label_1
_geom_torsion_atom_site_label_2
_geom_torsion_atom_site_label_3
_geom_torsion_atom_site_label_4
_geom_torsion
C7 N1 C1 C6 47.4(13)
C8 N1 C1 C6 -138.6(9)
C7 N1 C1 C2 -132.3(10)
C8 N1 C1 C2 41.6(13)
C6 C1 C2 C3 0.3(13)
N1 C1 C2 C3 -179.9(8)
C1 C2 C3 C4 -1.4(14)
C2 C3 C4 C5 2.5(14)
C3 C4 C5 C6 -2.5(13)
C3 C4 C5 N3 177.9(8)
C15 N3 C5 C4 145.1(9)
C16 N3 C5 C4 -31.6(12)
C15 N3 C5 C6 -34.5(13)
C16 N3 C5 C6 148.9(9)
C2 C1 C6 C5 -0.3(13)
N1 C1 C6 C5 179.9(8)
C4 C5 C6 C1 1.4(13)
N3 C5 C6 C1 -179.0(8)
C9 N2 C7 N1 0.5(10)
C10 N2 C7 N1 -179.7(8)
C9 N2 C7 Ag1 -173.5(7)
C10 N2 C7 Ag1 6.3(13)
C8 N1 C7 N2 0.6(10)
C1 N1 C7 N2 175.2(8)
C8 N1 C7 Ag1 174.0(7)
C1 N1 C7 Ag1 -11.4(14)
C7 N1 C8 C9 -1.4(11)
C1 N1 C8 C9 -176.2(9)
N1 C8 C9 N2 1.6(11)
C7 N2 C9 C8 -1.3(11)
C10 N2 C9 C8 178.9(9)
C7 N2 C10 C11 -89.9(12)
C9 N2 C10 C11 89.8(12)
N2 C10 C11 C12 179.1(9)
C10 C11 C12 C13A 84(2)
C10 C11 C12 C13B 56.5(15)
C13B C12 C13A C14A -29(5)
C11 C12 C13A C14A -129(6)
C13A C12 C13B C14B 10(4)
C11 C12 C13B C14B 101.0(17)
C16 N3 C15 N4 -0.9(10)
C5 N3 C15 N4 -177.8(8)
C16 N3 C15 Ag2 175.8(7)
C5 N3 C15 Ag2 -1.1(13)
C17 N4 C15 N3 -0.2(10)
C18 N4 C15 N3 -178.2(9)
C17 N4 C15 Ag2 -177.2(6)
C18 N4 C15 Ag2 4.8(13)
C15 N3 C16 C17 1.6(11)
C5 N3 C16 C17 178.6(8)
N3 C16 C17 N4 -1.6(11)
C15 N4 C17 C16 1.2(11)
C18 N4 C17 C16 179.3(9)
C15 N4 C18 C19A 110.0(15)
C17 N4 C18 C19A -67.8(16)
C15 N4 C18 C19B 82.1(14)
C17 N4 C18 C19B -95.7(13)
N4 C18 C19A C20A -66(2)
C19B C18 C19A C20A 15(2)
C18 C19A C20A C21A -174(2)
C19A C20A C21A C22A -82(8)
N4 C18 C19B C20B 63(2)
C19A C18 C19B C20B -47(3)
C18 C19B C20B C21B -175.3(18)
C19B C20B C21B C22B -17(4)
